data_7117002
loop_
_publ_author_name
'Deepak Dange'
'Amelia Davey'
'Joseph A. B. Abdalla'
'Simon Aldridge'
'Cameron Jones'

_publ_section_title
;
 Utilisation of a lithium boryl as a reducing agent in low oxidation state
 group 15 chemistry: synthesis and characterisation of an amido-distibene
 and a boryl-dibismuthene
;
_journal_name_full Chem.Commun.
_journal_page_first 7128
_journal_paper_doi 10.1039/C5cc01772F
_journal_volume 51
_journal_year 2015
_chemical_formula_sum 'C44 H52 Bi Br2 N Si'
_chemical_formula_weight 991.76
_chemical_name_systematic
; 
 ? 
;
_space_group_IT_number 14
_symmetry_cell_setting monoclinic
_symmetry_space_group_name_Hall '-P 2ybc'
_symmetry_space_group_name_H-M 'P 1 21/c 1'
_atom_sites_solution_hydrogens geom
_atom_sites_solution_primary direct
_atom_sites_solution_secondary difmap
_audit_creation_method SHELXL-97
_audit_update_record
;
2015-02-27 deposited with the CCDC.
2015-03-21 downloaded from the CCDC.
;
_cell_angle_alpha 90.00
_cell_angle_beta 102.26(3)
_cell_angle_gamma 90.00
_cell_formula_units_Z 4
_cell_length_a 10.130(2)
_cell_length_b 17.182(3)
_cell_length_c 23.696(5)
_cell_measurement_temperature 100(2)
_cell_volume 4030.3(14)
_computing_cell_refinement 'XDS (Kabsch, 1993)'
_computing_data_collection 'Blu-Ice (McPhillips, 2002)'
_computing_data_reduction 'XDS (Kabsch, 1993)'
_computing_molecular_graphics X-Seed
_computing_publication_material CifTAB
_computing_structure_refinement 'SHELXL-97 (Sheldrick, 1997)'
_computing_structure_solution 'SHELXS-97 (Sheldrick, 1990)'
_diffrn_ambient_temperature 100(2)
_diffrn_measured_fraction_theta_full 0.940
_diffrn_measured_fraction_theta_max 0.940
_diffrn_measurement_device_type 'ADSC Quantum 210r'
_diffrn_radiation_source 'Australian Synchrotron'
_diffrn_radiation_type Synchrotron
_diffrn_radiation_wavelength 0.71080
_diffrn_reflns_av_R_equivalents 0.0796
_diffrn_reflns_av_sigmaI/netI 0.0574
_diffrn_reflns_limit_h_max 12
_diffrn_reflns_limit_h_min -12
_diffrn_reflns_limit_k_max 20
_diffrn_reflns_limit_k_min -20
_diffrn_reflns_limit_l_max 28
_diffrn_reflns_limit_l_min -27
_diffrn_reflns_number 27660
_diffrn_reflns_theta_full 25.25
_diffrn_reflns_theta_max 25.25
_diffrn_reflns_theta_min 2.95
_exptl_absorpt_coefficient_mu 6.418
_exptl_absorpt_correction_T_max 0.699
_exptl_absorpt_correction_T_min 0.625
_exptl_absorpt_correction_type multi-scan
_exptl_absorpt_process_details XDS
_exptl_crystal_colour yellow
_exptl_crystal_density_diffrn 1.634
_exptl_crystal_density_method 'not measured'
_exptl_crystal_description block
_exptl_crystal_F_000 1960
_exptl_crystal_size_max 0.08
_exptl_crystal_size_mid 0.07
_exptl_crystal_size_min 0.06
_refine_diff_density_max 3.030
_refine_diff_density_min -1.380
_refine_diff_density_rms 0.167
_refine_ls_extinction_method none
_refine_ls_goodness_of_fit_ref 1.085
_refine_ls_hydrogen_treatment constr
_refine_ls_matrix_type full
_refine_ls_number_parameters 450
_refine_ls_number_reflns 6842
_refine_ls_number_restraints 0
_refine_ls_restrained_S_all 1.085
_refine_ls_R_factor_all 0.0556
_refine_ls_R_factor_gt 0.0480
_refine_ls_shift/su_max 0.000
_refine_ls_shift/su_mean 0.000
_refine_ls_structure_factor_coef Fsqd
_refine_ls_weighting_details 'calc w=1/[\s^2^(Fo^2^)+(0.0633P)^2^+17.5655P] where P=(Fo^2^+2Fc^2^)/3'
_refine_ls_weighting_scheme calc
_refine_ls_wR_factor_gt 0.1237
_refine_ls_wR_factor_ref 0.1277
_reflns_number_gt 5941
_reflns_number_total 6842
_reflns_threshold_expression >2sigma(I)
_cod_data_source_file c5cc01772f2.cif
_cod_data_source_block compound1f
_cod_original_sg_symbol_H-M P2(1)/c
_cod_database_code 7117002

loop_
_symmetry_equiv_pos_as_xyz
'x, y, z'
'-x, y+1/2, -z+1/2'
'-x, -y, -z'
'x, -y-1/2, z-1/2'

loop_
_atom_site_label
_atom_site_type_symbol
_atom_site_fract_x
_atom_site_fract_y
_atom_site_fract_z
_atom_site_U_iso_or_equiv
_atom_site_adp_type
_atom_site_occupancy
_atom_site_symmetry_multiplicity
_atom_site_calc_flag
_atom_site_refinement_flags
_atom_site_disorder_assembly
_atom_site_disorder_group
Bi1 Bi 0.36937(3) 0.215519(15) 0.116593(12) 0.02717(11) Uani 1 1 d . . .
Br1 Br 0.27836(8) 0.10099(5) 0.04417(4) 0.0380(2) Uani 1 1 d . . .
C40 C 0.9448(8) 0.2482(6) 0.1217(4) 0.043(2) Uani 1 1 d . . .
H40A H 1.0264 0.2663 0.1486 0.064 Uiso 1 1 calc R . .
H40B H 0.8823 0.2918 0.1111 0.064 Uiso 1 1 calc R . .
H40C H 0.9695 0.2271 0.0869 0.064 Uiso 1 1 calc R . .
Si1 Si 0.7058(2) 0.14861(11) 0.10894(8) 0.0250(4) Uani 1 1 d . . .
Br2 Br 0.35893(9) 0.12087(5) 0.20264(4) 0.0431(2) Uani 1 1 d . . .
C21 C 0.3917(6) 0.3370(4) 0.0099(3) 0.0211(13) Uani 1 1 d . . .
C22 C 0.2905(7) 0.2876(4) -0.0189(3) 0.0252(15) Uani 1 1 d . . .
H22 H 0.3137 0.2441 -0.0395 0.030 Uiso 1 1 calc R . .
C24 C 0.1194(7) 0.3663(5) 0.0108(3) 0.0344(18) Uani 1 1 d . . .
H24 H 0.0275 0.3761 0.0115 0.041 Uiso 1 1 calc R . .
C26 C 0.3539(7) 0.4030(4) 0.0378(3) 0.0221(14) Uani 1 1 d . . .
H26 H 0.4211 0.4384 0.0566 0.026 Uiso 1 1 calc R . .
C23 C 0.1545(7) 0.3013(5) -0.0176(3) 0.0342(18) Uani 1 1 d . . .
H23 H 0.0865 0.2662 -0.0362 0.041 Uiso 1 1 calc R . .
C25 C 0.2197(7) 0.4167(5) 0.0382(3) 0.0299(16) Uani 1 1 d . . .
H25 H 0.1957 0.4613 0.0576 0.036 Uiso 1 1 calc R . .
N1 N 0.5827(6) 0.2212(3) 0.1164(2) 0.0197(11) Uani 1 1 d . . .
C7 C 0.6617(7) 0.3004(4) 0.2302(3) 0.0207(13) Uani 1 1 d . . .
H7 H 0.6711 0.2428 0.2263 0.025 Uiso 1 1 calc R . .
C20 C 0.5404(6) 0.3186(4) 0.0112(3) 0.0195(13) Uani 1 1 d . . .
H20 H 0.5482 0.2606 0.0105 0.023 Uiso 1 1 calc R . .
C6 C 0.6826(6) 0.3368(4) 0.1742(3) 0.0182(13) Uani 1 1 d . . .
C1 C 0.6288(6) 0.3024(4) 0.1197(3) 0.0188(13) Uani 1 1 d . . .
C13 C 0.4787(8) 0.2794(4) 0.2866(3) 0.0325(17) Uani 1 1 d . . .
H13 H 0.5412 0.2482 0.3126 0.039 Uiso 1 1 calc R . .
C4 C 0.7563(6) 0.4502(4) 0.1252(3) 0.0202(13) Uani 1 1 d . . .
C27 C 0.5896(6) 0.3492(4) -0.0415(3) 0.0192(13) Uani 1 1 d . . .
C8 C 0.5185(7) 0.3154(4) 0.2393(3) 0.0215(14) Uani 1 1 d . . .
C3 C 0.6902(6) 0.4173(4) 0.0722(3) 0.0182(13) Uani 1 1 d . . .
H3 H 0.6898 0.4451 0.0375 0.022 Uiso 1 1 calc R . .
C5 C 0.7456(6) 0.4097(4) 0.1751(3) 0.0195(13) Uani 1 1 d . . .
H5 H 0.7829 0.4326 0.2115 0.023 Uiso 1 1 calc R . .
C2 C 0.6259(6) 0.3456(4) 0.0688(3) 0.0184(13) Uani 1 1 d . . .
C12 C 0.3484(9) 0.2895(5) 0.2950(4) 0.041(2) Uani 1 1 d . . .
H12 H 0.3227 0.2661 0.3274 0.049 Uiso 1 1 calc R . .
C11 C 0.2553(8) 0.3335(5) 0.2566(4) 0.039(2) Uani 1 1 d . . .
H11 H 0.1653 0.3382 0.2619 0.047 Uiso 1 1 calc R . .
C9 C 0.4254(7) 0.3610(4) 0.2029(3) 0.0254(14) Uani 1 1 d . . .
H9 H 0.4512 0.3869 0.1715 0.030 Uiso 1 1 calc R . .
C28 C 0.7168(7) 0.3279(5) -0.0503(3) 0.0324(17) Uani 1 1 d . . .
H28 H 0.7738 0.2964 -0.0224 0.039 Uiso 1 1 calc R . .
C10 C 0.2923(7) 0.3700(5) 0.2114(3) 0.0346(18) Uani 1 1 d . . .
H10 H 0.2291 0.4013 0.1857 0.042 Uiso 1 1 calc R . .
C15 C 0.8868(8) 0.2822(5) 0.2997(3) 0.0322(17) Uani 1 1 d . . .
H15 H 0.9003 0.2362 0.2794 0.039 Uiso 1 1 calc R . .
C14 C 0.7685(7) 0.3256(4) 0.2829(3) 0.0240(14) Uani 1 1 d . . .
C32 C 0.5113(7) 0.3972(4) -0.0822(3) 0.0267(15) Uani 1 1 d . . .
H32 H 0.4252 0.4140 -0.0772 0.032 Uiso 1 1 calc R . .
C30 C 0.6828(8) 0.3987(5) -0.1385(3) 0.0306(16) Uani 1 1 d . . .
H30 H 0.7142 0.4157 -0.1715 0.037 Uiso 1 1 calc R . .
C33 C 0.8405(7) 0.5225(4) 0.1272(3) 0.0246(14) Uani 1 1 d . . .
H33 H 0.8094 0.5510 0.0900 0.030 Uiso 1 1 calc R . .
C39 C 0.8770(7) 0.1848(5) 0.1506(3) 0.0321(17) Uani 1 1 d . . .
H39 H 0.8601 0.2083 0.1870 0.039 Uiso 1 1 calc R . .
C29 C 0.7614(8) 0.3515(5) -0.0984(4) 0.0362(18) Uani 1 1 d . . .
H29 H 0.8473 0.3349 -0.1038 0.043 Uiso 1 1 calc R . .
C19 C 0.7508(8) 0.3926(5) 0.3141(3) 0.0321(16) Uani 1 1 d . . .
H19 H 0.6698 0.4220 0.3038 0.039 Uiso 1 1 calc R . .
C37 C 0.5963(8) 0.1080(4) -0.0102(4) 0.0343(17) Uani 1 1 d . . .
H37A H 0.6028 0.1209 -0.0498 0.052 Uiso 1 1 calc R . .
H37B H 0.5163 0.1331 -0.0013 0.052 Uiso 1 1 calc R . .
H37C H 0.5890 0.0515 -0.0064 0.052 Uiso 1 1 calc R . .
C35 C 0.8320(9) 0.5775(5) 0.1758(4) 0.041(2) Uani 1 1 d . . .
H35A H 0.7370 0.5890 0.1753 0.061 Uiso 1 1 calc R . .
H35B H 0.8794 0.6259 0.1708 0.061 Uiso 1 1 calc R . .
H35C H 0.8740 0.5535 0.2127 0.061 Uiso 1 1 calc R . .
C34 C 0.9848(10) 0.4989(6) 0.1310(7) 0.077(4) Uani 1 1 d . . .
H34A H 1.0124 0.4623 0.1631 0.116 Uiso 1 1 calc R . .
H34B H 1.0427 0.5451 0.1376 0.116 Uiso 1 1 calc R . .
H34C H 0.9935 0.4738 0.0949 0.116 Uiso 1 1 calc R . .
C18 C 0.8526(9) 0.4162(5) 0.3605(3) 0.040(2) Uani 1 1 d . . .
H18 H 0.8419 0.4626 0.3809 0.048 Uiso 1 1 calc R . .
C38 C 0.8444(9) 0.0894(6) 0.0228(4) 0.044(2) Uani 1 1 d . . .
H38A H 0.8430 0.0379 0.0405 0.067 Uiso 1 1 calc R . .
H38B H 0.9272 0.1169 0.0412 0.067 Uiso 1 1 calc R . .
H38C H 0.8420 0.0833 -0.0186 0.067 Uiso 1 1 calc R . .
C36 C 0.7203(7) 0.1365(4) 0.0310(3) 0.0284(15) Uani 1 1 d . . .
H36 H 0.7357 0.1903 0.0176 0.034 Uiso 1 1 calc R . .
C31 C 0.5581(8) 0.4211(5) -0.1305(3) 0.0326(17) Uani 1 1 d . . .
H31 H 0.5029 0.4535 -0.1584 0.039 Uiso 1 1 calc R . .
C42 C 0.6478(8) 0.0570(5) 0.1399(3) 0.0340(17) Uani 1 1 d . . .
H42 H 0.5471 0.0567 0.1275 0.041 Uiso 1 1 calc R . .
C44 C 0.6786(10) 0.0582(5) 0.2068(3) 0.043(2) Uani 1 1 d . . .
H44A H 0.6228 0.0192 0.2209 0.065 Uiso 1 1 calc R . .
H44B H 0.6581 0.1099 0.2202 0.065 Uiso 1 1 calc R . .
H44C H 0.7743 0.0464 0.2217 0.065 Uiso 1 1 calc R . .
C43 C 0.6953(10) -0.0202(5) 0.1185(4) 0.044(2) Uani 1 1 d . . .
H43A H 0.7927 -0.0260 0.1333 0.066 Uiso 1 1 calc R . .
H43B H 0.6760 -0.0204 0.0762 0.066 Uiso 1 1 calc R . .
H43C H 0.6476 -0.0634 0.1323 0.066 Uiso 1 1 calc R . .
C41 C 0.9794(9) 0.1181(6) 0.1697(4) 0.052(2) Uani 1 1 d . . .
H41A H 1.0052 0.0955 0.1356 0.078 Uiso 1 1 calc R . .
H41B H 0.9380 0.0780 0.1896 0.078 Uiso 1 1 calc R . .
H41C H 1.0599 0.1388 0.1959 0.078 Uiso 1 1 calc R . .
C17 C 0.9686(8) 0.3721(6) 0.3769(3) 0.042(2) Uani 1 1 d . . .
H17 H 1.0363 0.3874 0.4092 0.051 Uiso 1 1 calc R . .
C16 C 0.9857(8) 0.3077(6) 0.3470(3) 0.043(2) Uani 1 1 d . . .
H16 H 1.0667 0.2786 0.3582 0.052 Uiso 1 1 calc R . .

loop_
_atom_site_aniso_label
_atom_site_aniso_U_11
_atom_site_aniso_U_22
_atom_site_aniso_U_33
_atom_site_aniso_U_23
_atom_site_aniso_U_13
_atom_site_aniso_U_12
Bi1 0.02950(17) 0.02535(17) 0.02706(19) -0.00343(10) 0.00693(11) -0.00388(10)
Br1 0.0457(4) 0.0326(4) 0.0347(5) -0.0090(3) 0.0063(3) -0.0096(3)
C40 0.023(4) 0.049(5) 0.054(6) -0.019(4) 0.002(3) -0.002(4)
Si1 0.0340(10) 0.0221(10) 0.0186(10) -0.0001(7) 0.0050(8) 0.0041(8)
Br2 0.0516(5) 0.0462(5) 0.0361(5) 0.0026(3) 0.0196(4) -0.0099(4)
C21 0.023(3) 0.025(4) 0.015(3) -0.001(3) 0.002(2) -0.004(3)
C22 0.031(4) 0.027(4) 0.016(4) -0.002(3) 0.000(3) -0.005(3)
C24 0.024(3) 0.053(5) 0.027(4) 0.003(3) 0.005(3) -0.002(3)
C26 0.028(3) 0.025(4) 0.013(3) -0.001(3) 0.003(3) -0.002(3)
C23 0.026(4) 0.046(5) 0.027(4) -0.003(3) -0.002(3) -0.013(3)
C25 0.031(4) 0.040(4) 0.019(4) -0.005(3) 0.005(3) -0.001(3)
N1 0.026(3) 0.014(3) 0.019(3) -0.001(2) 0.003(2) -0.001(2)
C7 0.029(3) 0.014(3) 0.017(4) 0.001(2) 0.001(3) -0.001(3)
C20 0.028(3) 0.021(3) 0.007(3) -0.001(2) -0.001(2) -0.003(3)
C6 0.017(3) 0.022(3) 0.014(3) 0.001(2) 0.001(2) 0.003(2)
C1 0.021(3) 0.014(3) 0.021(4) 0.001(2) 0.004(3) 0.001(2)
C13 0.040(4) 0.032(4) 0.026(4) 0.004(3) 0.011(3) 0.001(3)
C4 0.020(3) 0.018(3) 0.023(4) -0.002(3) 0.005(3) 0.000(2)
C27 0.025(3) 0.020(3) 0.011(3) -0.003(2) 0.001(2) -0.004(3)
C8 0.027(3) 0.022(3) 0.016(4) -0.004(3) 0.006(3) -0.004(3)
C3 0.020(3) 0.020(3) 0.014(3) 0.001(2) 0.002(2) 0.003(2)
C5 0.018(3) 0.023(3) 0.016(3) -0.004(2) 0.002(2) 0.002(2)
C2 0.025(3) 0.017(3) 0.012(3) -0.001(2) 0.001(2) 0.003(2)
C12 0.047(5) 0.042(5) 0.044(5) -0.002(4) 0.031(4) -0.005(4)
C11 0.029(4) 0.048(5) 0.044(5) -0.017(4) 0.015(3) -0.003(3)
C9 0.032(4) 0.023(4) 0.022(4) -0.004(3) 0.009(3) 0.001(3)
C28 0.028(4) 0.037(4) 0.032(4) 0.013(3) 0.006(3) 0.009(3)
C10 0.028(4) 0.042(5) 0.035(5) -0.010(3) 0.008(3) 0.005(3)
C15 0.030(4) 0.048(5) 0.019(4) 0.004(3) 0.008(3) -0.002(3)
C14 0.032(4) 0.029(4) 0.012(3) 0.002(3) 0.004(3) -0.012(3)
C32 0.032(4) 0.033(4) 0.016(4) 0.002(3) 0.005(3) 0.004(3)
C30 0.041(4) 0.036(4) 0.015(4) -0.007(3) 0.008(3) -0.012(3)
C33 0.027(3) 0.022(4) 0.024(4) 0.000(3) 0.004(3) -0.007(3)
C39 0.032(4) 0.039(4) 0.021(4) -0.006(3) -0.002(3) 0.011(3)
C29 0.035(4) 0.042(5) 0.035(5) 0.001(3) 0.014(3) 0.005(3)
C19 0.043(4) 0.030(4) 0.022(4) 0.002(3) 0.005(3) -0.007(3)
C37 0.043(4) 0.024(4) 0.037(5) -0.010(3) 0.012(3) 0.001(3)
C35 0.059(5) 0.036(5) 0.025(4) -0.006(3) 0.003(4) -0.017(4)
C34 0.035(5) 0.045(6) 0.157(13) -0.011(7) 0.032(6) -0.016(4)
C18 0.060(5) 0.041(5) 0.018(4) -0.004(3) 0.006(4) -0.017(4)
C38 0.043(5) 0.050(5) 0.043(5) -0.012(4) 0.017(4) -0.002(4)
C36 0.040(4) 0.023(4) 0.023(4) -0.003(3) 0.009(3) 0.007(3)
C31 0.039(4) 0.036(4) 0.022(4) 0.007(3) 0.003(3) -0.001(3)
C42 0.047(4) 0.031(4) 0.027(4) 0.002(3) 0.014(3) 0.001(3)
C44 0.062(5) 0.046(5) 0.023(4) 0.011(3) 0.012(4) 0.009(4)
C43 0.058(5) 0.036(5) 0.039(5) 0.004(4) 0.012(4) 0.003(4)
C41 0.032(4) 0.072(7) 0.047(6) 0.011(5) -0.003(4) 0.018(4)
C17 0.041(4) 0.067(6) 0.016(4) 0.002(4) -0.002(3) -0.028(4)
C16 0.028(4) 0.081(7) 0.019(4) 0.010(4) 0.002(3) -0.002(4)

loop_
_atom_type_symbol
_atom_type_description
_atom_type_scat_dispersion_real
_atom_type_scat_dispersion_imag
_atom_type_scat_source
C C 0.0033 0.0016 'International Tables Vol C Tables 4.2.6.8 and 6.1.1.4'
H H 0.0000 0.0000 'International Tables Vol C Tables 4.2.6.8 and 6.1.1.4'
N N 0.0061 0.0033 'International Tables Vol C Tables 4.2.6.8 and 6.1.1.4'
Si Si 0.0817 0.0704 'International Tables Vol C Tables 4.2.6.8 and 6.1.1.4'
Br Br -0.2901 2.4595 'International Tables Vol C Tables 4.2.6.8 and 6.1.1.4'
Bi Bi -4.1077 10.2566 'International Tables Vol C Tables 4.2.6.8 and 6.1.1.4'

loop_
_geom_angle_atom_site_label_1
_geom_angle_atom_site_label_2
_geom_angle_atom_site_label_3
_geom_angle
_geom_angle_site_symmetry_1
_geom_angle_site_symmetry_3
N1 Bi1 Br2 103.53(15) . .
N1 Bi1 Br1 104.04(14) . .
Br2 Bi1 Br1 88.69(3) . .
N1 Si1 C42 105.1(3) . .
N1 Si1 C36 111.8(3) . .
C42 Si1 C36 112.6(3) . .
N1 Si1 C39 107.2(3) . .
C42 Si1 C39 113.3(4) . .
C36 Si1 C39 106.8(3) . .
C22 C21 C26 118.4(6) . .
C22 C21 C20 120.1(6) . .
C26 C21 C20 121.4(6) . .
C21 C22 C23 120.7(7) . .
C25 C24 C23 119.5(7) . .
C25 C26 C21 120.5(6) . .
C24 C23 C22 119.9(7) . .
C26 C25 C24 120.9(7) . .
C1 N1 Si1 116.4(4) . .
C1 N1 Bi1 110.4(4) . .
Si1 N1 Bi1 133.0(3) . .
C6 C7 C14 112.9(5) . .
C6 C7 C8 111.4(5) . .
C14 C7 C8 111.3(5) . .
C2 C20 C27 113.8(5) . .
C2 C20 C21 108.9(5) . .
C27 C20 C21 113.6(5) . .
C5 C6 C1 118.0(6) . .
C5 C6 C7 120.1(5) . .
C1 C6 C7 121.6(6) . .
C2 C1 C6 119.6(6) . .
C2 C1 N1 120.4(5) . .
C6 C1 N1 120.0(5) . .
C12 C13 C8 120.0(7) . .
C5 C4 C3 116.6(6) . .
C5 C4 C33 122.0(6) . .
C3 C4 C33 121.3(6) . .
C32 C27 C28 117.5(6) . .
C32 C27 C20 122.4(6) . .
C28 C27 C20 120.1(6) . .
C9 C8 C13 118.2(6) . .
C9 C8 C7 123.3(6) . .
C13 C8 C7 118.4(6) . .
C2 C3 C4 122.4(6) . .
C4 C5 C6 123.2(6) . .
C3 C2 C1 119.6(6) . .
C3 C2 C20 119.5(6) . .
C1 C2 C20 120.6(6) . .
C13 C12 C11 120.6(7) . .
C10 C11 C12 120.3(7) . .
C8 C9 C10 121.3(7) . .
C29 C28 C27 121.6(7) . .
C11 C10 C9 119.5(7) . .
C14 C15 C16 118.9(8) . .
C15 C14 C19 119.2(7) . .
C15 C14 C7 119.7(6) . .
C19 C14 C7 121.1(7) . .
C27 C32 C31 120.3(7) . .
C29 C30 C31 119.2(7) . .
C34 C33 C4 108.5(6) . .
C34 C33 C35 109.7(8) . .
C4 C33 C35 114.8(6) . .
C40 C39 C41 108.8(7) . .
C40 C39 Si1 116.5(5) . .
C41 C39 Si1 113.0(6) . .
C30 C29 C28 120.4(7) . .
C18 C19 C14 119.8(8) . .
C17 C18 C19 120.2(8) . .
C37 C36 C38 109.8(6) . .
C37 C36 Si1 116.3(5) . .
C38 C36 Si1 114.5(5) . .
C30 C31 C32 121.1(7) . .
C43 C42 C44 110.0(7) . .
C43 C42 Si1 116.6(5) . .
C44 C42 Si1 112.0(6) . .
C16 C17 C18 120.0(8) . .
C17 C16 C15 121.8(8) . .

loop_
_geom_bond_atom_site_label_1
_geom_bond_atom_site_label_2
_geom_bond_distance
_geom_bond_site_symmetry_2
Bi1 N1 2.164(5) .
Bi1 Br2 2.6277(9) .
Bi1 Br1 2.6449(9) .
C40 C39 1.526(13) .
Si1 N1 1.798(6) .
Si1 C42 1.883(8) .
Si1 C36 1.895(7) .
Si1 C39 1.908(8) .
C21 C22 1.393(9) .
C21 C26 1.406(9) .
C21 C20 1.533(9) .
C22 C23 1.405(11) .
C24 C25 1.387(11) .
C24 C23 1.388(12) .
C26 C25 1.382(10) .
N1 C1 1.469(8) .
C7 C6 1.522(9) .
C7 C14 1.531(9) .
C7 C8 1.533(9) .
C20 C2 1.525(9) .
C20 C27 1.533(8) .
C6 C5 1.404(9) .
C6 C1 1.421(9) .
C1 C2 1.410(9) .
C13 C12 1.388(11) .
C13 C8 1.410(10) .
C4 C5 1.397(9) .
C4 C3 1.410(9) .
C4 C33 1.502(9) .
C27 C32 1.385(9) .
C27 C28 1.397(10) .
C8 C9 1.380(10) .
C3 C2 1.387(9) .
C12 C11 1.388(13) .
C11 C10 1.361(12) .
C9 C10 1.413(10) .
C28 C29 1.372(11) .
C15 C14 1.396(11) .
C15 C16 1.406(12) .
C14 C19 1.400(11) .
C32 C31 1.391(10) .
C30 C29 1.370(11) .
C30 C31 1.371(11) .
C33 C34 1.501(12) .
C33 C35 1.505(11) .
C39 C41 1.546(11) .
C19 C18 1.398(11) .
C37 C36 1.500(11) .
C18 C17 1.383(13) .
C38 C36 1.543(11) .
C42 C43 1.533(11) .
C42 C44 1.550(11) .
C17 C16 1.344(14) .
